data_4301969
loop_
_publ_author_name
'Ishtvan Boldog'
'Francisco J. Mu\~noz-Lara'
'Ana B. Gaspar'
'M. Carmen Mu\~noz'
'Maksym Seredyuk'
'Jos\'e A. Real'

_publ_section_title
;
Polynuclear Spin Crossover Complexes: Synthesis, Structure, and Magnetic
Behavior of [Fe4(\m-CN)4(phen)4(L)2)]4+ Squares
;
_journal_name_full 'Inorganic Chemistry'
_journal_page_first 3710
_journal_page_last 3719
_journal_paper_doi 10.1021/ic802306r
_journal_volume 48
_journal_year 2009
_chemical_formula_sum 'C90 H73 F24 Fe4 N21 O P4'
_chemical_formula_weight 2267.97
_chemical_name_systematic
;
 ?
;
_space_group_IT_number 15
_symmetry_cell_setting monoclinic
_symmetry_space_group_name_Hall '-C 2yc'
_symmetry_space_group_name_H-M 'C 1 2/c 1'
_atom_sites_solution_hydrogens geom
_atom_sites_solution_primary direct
_atom_sites_solution_secondary difmap
_audit_creation_method SHELXL-97
_cell_angle_alpha 90.00
_cell_angle_beta 116.748(2)
_cell_angle_gamma 90.00
_cell_formula_units_Z 4
_cell_length_a 28.2470(7)
_cell_length_b 12.6580(4)
_cell_length_c 30.1260(10)
_cell_measurement_temperature 100(2)
_cell_volume 9619.0(5)
_computing_cell_refinement 'HKL DENZO'
_computing_data_collection COLLECT
_computing_data_reduction 'HKL DENZO and SCALEPACK'
_computing_structure_refinement 'SHELXL-97 (Sheldrick, 1997)'
_computing_structure_solution SHELXS-97
_diffrn_ambient_temperature 100(2)
_diffrn_measured_fraction_theta_full 0.984
_diffrn_measured_fraction_theta_max 0.984
_diffrn_radiation_monochromator graphite
_diffrn_radiation_source 'fine-focus sealed tube'
_diffrn_radiation_type MoK\a
_diffrn_radiation_wavelength 0.71073
_diffrn_reflns_av_R_equivalents 0.0655
_diffrn_reflns_av_sigmaI/netI 0.0893
_diffrn_reflns_limit_h_max 31
_diffrn_reflns_limit_h_min -31
_diffrn_reflns_limit_k_max 14
_diffrn_reflns_limit_k_min -14
_diffrn_reflns_limit_l_max 33
_diffrn_reflns_limit_l_min -33
_diffrn_reflns_number 13345
_diffrn_reflns_theta_full 23.51
_diffrn_reflns_theta_max 23.51
_diffrn_reflns_theta_min 2.60
_exptl_absorpt_coefficient_mu 0.764
_exptl_crystal_colour red
_exptl_crystal_density_diffrn 1.566
_exptl_crystal_density_method 'not measured'
_exptl_crystal_description prismatic
_exptl_crystal_F_000 4592
_exptl_crystal_size_max 0.08
_exptl_crystal_size_mid 0.04
_exptl_crystal_size_min 0.04
_refine_diff_density_max 1.371
_refine_diff_density_min -0.425
_refine_diff_density_rms 0.101
_refine_ls_extinction_method none
_refine_ls_goodness_of_fit_ref 1.052
_refine_ls_hydrogen_treatment mixed
_refine_ls_matrix_type full
_refine_ls_number_parameters 643
_refine_ls_number_reflns 7018
_refine_ls_number_restraints 0
_refine_ls_restrained_S_all 1.052
_refine_ls_R_factor_all 0.2309
_refine_ls_R_factor_gt 0.0996
_refine_ls_shift/su_max 0.081
_refine_ls_shift/su_mean 0.015
_refine_ls_structure_factor_coef Fsqd
_refine_ls_weighting_details 'calc w=1/[\s^2^(Fo^2^)+(0.1142P)^2^+24.2433P] where P=(Fo^2^+2Fc^2^)/3'
_refine_ls_weighting_scheme calc
_refine_ls_wR_factor_gt 0.2141
_refine_ls_wR_factor_ref 0.2747
_reflns_number_gt 3062
_reflns_number_total 7018
_reflns_threshold_expression >2sigma(I)
_cod_data_source_file ic802306r_si_001_3.cif
_cod_data_source_block 1-100K
_cod_original_cell_volume 9618.9(5)
_cod_original_sg_symbol_H-M 'C 2/c'
_cod_database_code 4301969

loop_
_symmetry_equiv_pos_as_xyz
'x, y, z'
'-x, y, -z+1/2'
'x+1/2, y+1/2, z'
'-x+1/2, y+1/2, -z+1/2'
'-x, -y, -z'
'x, -y, z-1/2'
'-x+1/2, -y+1/2, -z'
'x+1/2, -y+1/2, z-1/2'

loop_
_atom_site_label
_atom_site_type_symbol
_atom_site_fract_x
_atom_site_fract_y
_atom_site_fract_z
_atom_site_U_iso_or_equiv
_atom_site_adp_type
_atom_site_occupancy
_atom_site_symmetry_multiplicity
_atom_site_calc_flag
_atom_site_refinement_flags
_atom_site_disorder_assembly
_atom_site_disorder_group
Fe1 Fe 0.13249(7) 0.60203(13) 0.27866(5) 0.0464(5) Uani 1 1 d . . .
Fe2 Fe -0.03388(6) 0.62689(12) 0.11973(5) 0.0436(5) Uani 1 1 d . . .
N1 N 0.1282(4) 0.4542(7) 0.2906(3) 0.043(2) Uani 1 1 d . . .
N2 N 0.1992(4) 0.5919(8) 0.3426(3) 0.046(2) Uani 1 1 d . . .
N3 N 0.1431(4) 0.7510(7) 0.2678(3) 0.048(2) Uani 1 1 d . . .
N4 N 0.1702(3) 0.5794(9) 0.2369(3) 0.050(3) Uani 1 1 d . . .
N5 N 0.0309(4) 0.6060(6) 0.1803(3) 0.038(2) Uani 1 1 d . . .
N8 N -0.0993(4) 0.6529(8) 0.0575(3) 0.049(2) Uani 1 1 d . . .
N9 N 0.0023(4) 0.6178(7) 0.0774(3) 0.040(2) Uani 1 1 d . . .
N7 N -0.0559(4) 0.4807(7) 0.1062(3) 0.041(2) Uani 1 1 d . . .
N10 N -0.0273(4) 0.7829(7) 0.1189(3) 0.049(2) Uani 1 1 d . . .
N6 N 0.0721(4) 0.6379(7) 0.3403(3) 0.046(2) Uani 1 1 d . . .
C1 C 0.0921(5) 0.3815(9) 0.2659(4) 0.048(3) Uani 1 1 d . . .
H1 H 0.0645 0.4014 0.2356 0.072(8) Uiso 1 1 calc R . .
C2 C 0.0920(6) 0.2775(10) 0.2815(5) 0.065(4) Uani 1 1 d . . .
H2 H 0.0647 0.2316 0.2624 0.072(8) Uiso 1 1 calc R . .
C3 C 0.1341(6) 0.2431(10) 0.3268(4) 0.062(4) Uani 1 1 d . . .
H3 H 0.1361 0.1735 0.3374 0.072(8) Uiso 1 1 calc R . .
C4 C 0.1725(5) 0.3174(10) 0.3551(4) 0.053(3) Uani 1 1 d . . .
C5 C 0.1688(5) 0.4173(10) 0.3358(4) 0.047(3) Uani 1 1 d . . .
C6 C 0.2154(6) 0.2939(10) 0.4027(4) 0.060(4) Uani 1 1 d . . .
H6 H 0.2186 0.2266 0.4161 0.072(8) Uiso 1 1 calc R . .
C7 C 0.2521(5) 0.3710(11) 0.4289(5) 0.057(3) Uani 1 1 d . . .
H7 H 0.2795 0.3555 0.4601 0.072(8) Uiso 1 1 calc R . .
C8 C 0.2483(5) 0.4710(10) 0.4090(4) 0.047(3) Uani 1 1 d . . .
C9 C 0.2076(5) 0.4960(10) 0.3631(4) 0.046(3) Uani 1 1 d . . .
C10 C 0.2832(6) 0.5492(12) 0.4336(4) 0.063(4) Uani 1 1 d . . .
H10 H 0.3112 0.5354 0.4647 0.072(8) Uiso 1 1 calc R . .
C11 C 0.2779(5) 0.6501(12) 0.4131(5) 0.071(4) Uani 1 1 d . . .
H11 H 0.3018 0.7040 0.4294 0.072(8) Uiso 1 1 calc R . .
C12 C 0.2334(5) 0.6658(11) 0.3654(5) 0.059(3) Uani 1 1 d . . .
H12 H 0.2289 0.7315 0.3502 0.072(8) Uiso 1 1 calc R . .
C13 C 0.1302(5) 0.8386(11) 0.2849(4) 0.061(3) Uani 1 1 d . . .
H13 H 0.1156 0.8319 0.3070 0.072(8) Uiso 1 1 calc R . .
C14 C 0.1379(6) 0.9412(11) 0.2704(5) 0.080(5) Uani 1 1 d . . .
H14 H 0.1287 0.9998 0.2834 0.072(8) Uiso 1 1 calc R . .
C15 C 0.1585(6) 0.9557(12) 0.2379(5) 0.075(4) Uani 1 1 d . . .
H15 H 0.1626 1.0227 0.2275 0.072(8) Uiso 1 1 calc R . .
C16 C 0.1730(5) 0.8672(12) 0.2213(5) 0.061(4) Uani 1 1 d . . .
C17 C 0.1658(5) 0.7662(10) 0.2367(4) 0.057(3) Uani 1 1 d . . .
C18 C 0.1954(6) 0.8729(13) 0.1871(6) 0.076(4) Uani 1 1 d . . .
H18 H 0.2005 0.9384 0.1759 0.072(8) Uiso 1 1 calc R . .
C19 C 0.2089(6) 0.7867(16) 0.1716(5) 0.085(5) Uani 1 1 d . . .
H19 H 0.2233 0.7940 0.1493 0.072(8) Uiso 1 1 calc R . .
C20 C 0.2030(5) 0.6803(16) 0.1866(5) 0.081(5) Uani 1 1 d . . .
C21 C 0.1799(4) 0.6727(12) 0.2202(4) 0.053(3) Uani 1 1 d . . .
C22 C 0.2147(6) 0.5844(18) 0.1717(6) 0.091(5) Uani 1 1 d . . .
H22 H 0.2292 0.5840 0.1494 0.072(8) Uiso 1 1 calc R . .
C23 C 0.2058(6) 0.4926(14) 0.1883(5) 0.083(5) Uani 1 1 d . . .
H23 H 0.2144 0.4291 0.1782 0.072(8) Uiso 1 1 calc R . .
C24 C 0.1829(5) 0.4937(11) 0.2216(4) 0.065(4) Uani 1 1 d . . .
H24 H 0.1767 0.4295 0.2331 0.072(8) Uiso 1 1 calc R . .
C25 C 0.0673(5) 0.6017(8) 0.2180(4) 0.037(3) Uani 1 1 d . . .
C33 C -0.0874(5) 0.6458(9) 0.0129(4) 0.056(3) Uani 1 1 d . . .
H33A H -0.1059 0.5854 -0.0073 0.064(14) Uiso 1 1 calc R . .
H33B H -0.1006 0.7088 -0.0073 0.064(14) Uiso 1 1 calc R . .
C34 C -0.0295(5) 0.6351(8) 0.0288(4) 0.045(3) Uani 1 1 d . . .
C35 C -0.0095(6) 0.6419(9) -0.0062(4) 0.056(3) Uani 1 1 d . . .
H35 H -0.0320 0.6546 -0.0396 0.072(8) Uiso 1 1 calc R . .
C36 C 0.0425(7) 0.6298(10) 0.0096(5) 0.071(4) Uani 1 1 d . . .
H36 H 0.0569 0.6369 -0.0126 0.072(8) Uiso 1 1 calc R . .
C37 C 0.0750(5) 0.6067(9) 0.0589(5) 0.060(3) Uani 1 1 d . . .
H37 H 0.1108 0.5924 0.0697 0.072(8) Uiso 1 1 calc R . .
C38 C 0.0531(5) 0.6054(9) 0.0920(4) 0.053(3) Uani 1 1 d . . .
H38 H 0.0753 0.5952 0.1257 0.072(8) Uiso 1 1 calc R . .
C32 C -0.1370(5) 0.5650(10) 0.0537(4) 0.063(4) Uani 1 1 d . . .
H32A H -0.1556 0.5825 0.0730 0.064(14) Uiso 1 1 calc R . .
H32B H -0.1629 0.5556 0.0193 0.064(14) Uiso 1 1 calc R . .
C31 C -0.1057(5) 0.4649(10) 0.0732(4) 0.044(3) Uani 1 1 d . . .
C30 C -0.1259(6) 0.3654(13) 0.0586(5) 0.062(4) Uani 1 1 d . . .
H30 H -0.1605 0.3572 0.0340 0.072(8) Uiso 1 1 calc R . .
C29 C -0.0961(7) 0.2789(12) 0.0797(5) 0.069(4) Uani 1 1 d . . .
H29 H -0.1108 0.2116 0.0717 0.072(8) Uiso 1 1 calc R . .
C28 C -0.0420(6) 0.2926(11) 0.1144(5) 0.063(4) Uani 1 1 d . . .
H28 H -0.0194 0.2357 0.1287 0.072(8) Uiso 1 1 calc R . .
C27 C -0.0250(5) 0.3965(10) 0.1254(4) 0.052(3) Uani 1 1 d . . .
H27 H 0.0103 0.4082 0.1478 0.072(8) Uiso 1 1 calc R . .
C39 C -0.1185(5) 0.7600(10) 0.0612(4) 0.057(3) Uani 1 1 d . . .
H39A H -0.1376 0.7577 0.0811 0.064(14) Uiso 1 1 calc R . .
H39B H -0.1424 0.7859 0.0284 0.064(14) Uiso 1 1 calc R . .
C40 C -0.0720(6) 0.8308(11) 0.0847(4) 0.062(4) Uani 1 1 d . . .
C41 C -0.0720(7) 0.9404(11) 0.0745(5) 0.088(5) Uani 1 1 d . . .
H41 H -0.1018 0.9740 0.0505 0.072(8) Uiso 1 1 calc R . .
C42 C -0.0264(8) 0.9932(12) 0.1012(6) 0.097(6) Uani 1 1 d . . .
H42 H -0.0256 1.0654 0.0958 0.072(8) Uiso 1 1 calc R . .
C43 C 0.0178(7) 0.9468(13) 0.1351(5) 0.097(5) Uani 1 1 d . . .
H43 H 0.0482 0.9866 0.1531 0.072(8) Uiso 1 1 calc R . .
C44 C 0.0178(6) 0.8395(11) 0.1430(5) 0.064(4) Uani 1 1 d . . .
H44 H 0.0488 0.8059 0.1650 0.072(8) Uiso 1 1 calc R . .
C26 C 0.0955(4) 0.6290(8) 0.3166(4) 0.044(3) Uani 1 1 d . . .
P1 P 0.1141(2) 0.2154(4) 0.14429(18) 0.0921(15) Uani 1 1 d . . .
P2 P 0.27600(16) 0.4704(3) 0.07456(13) 0.0699(12) Uani 1 1 d . . .
F1 F 0.1678(4) 0.2384(7) 0.1901(4) 0.137(4) Uani 1 1 d . . .
F2 F 0.1327(5) 0.2592(8) 0.1061(4) 0.147(4) Uani 1 1 d . . .
F3 F 0.0560(4) 0.1880(7) 0.0973(4) 0.125(3) Uani 1 1 d . . .
F4 F 0.0910(4) 0.1697(7) 0.1788(3) 0.116(3) Uani 1 1 d . . .
F5 F 0.1340(4) 0.1016(6) 0.1393(3) 0.114(3) Uani 1 1 d . . .
F6 F 0.0930(3) 0.3292(7) 0.1491(4) 0.112(3) Uani 1 1 d . . .
F7 F 0.2945(3) 0.5428(5) 0.1222(2) 0.074(2) Uani 1 1 d . . .
F8 F 0.3162(5) 0.5350(9) 0.0594(4) 0.148(4) Uani 1 1 d . . .
F9 F 0.2612(4) 0.4029(7) 0.0264(3) 0.127(4) Uani 1 1 d . . .
F10 F 0.2373(4) 0.4113(7) 0.0890(5) 0.140(4) Uani 1 1 d . . .
F11 F 0.3203(3) 0.3878(6) 0.1041(2) 0.092(3) Uani 1 1 d . . .
F12 F 0.2316(4) 0.5541(6) 0.0464(3) 0.135(4) Uani 1 1 d . . .
C46 C 0.0000 0.823(2) 0.2500 0.132(9) Uiso 1 2 d S . .
N11 N 0.0000 1.042(3) 0.2500 0.217(13) Uiso 1 2 d S . .
C45 C 0.0000 0.936(4) 0.2500 0.194(15) Uiso 1 2 d S . .
O1 O 0.8907(10) 0.1237(18) 0.9813(9) 0.126(8) Uiso 0.50 1 d P . .

loop_
_atom_site_aniso_label
_atom_site_aniso_U_11
_atom_site_aniso_U_22
_atom_site_aniso_U_33
_atom_site_aniso_U_23
_atom_site_aniso_U_13
_atom_site_aniso_U_12
Fe1 0.0408(12) 0.0670(12) 0.0323(9) 0.0058(8) 0.0173(9) -0.0001(9)
Fe2 0.0391(11) 0.0664(11) 0.0249(9) -0.0007(7) 0.0139(8) 0.0035(9)
N1 0.026(6) 0.064(6) 0.036(6) -0.015(5) 0.010(5) 0.004(5)
N2 0.034(6) 0.070(7) 0.030(5) -0.012(5) 0.012(5) -0.012(6)
N3 0.054(7) 0.058(7) 0.034(5) 0.010(5) 0.022(5) 0.001(5)
N4 0.024(6) 0.085(8) 0.038(6) 0.016(5) 0.011(5) 0.008(6)
N5 0.026(6) 0.059(6) 0.026(5) 0.004(5) 0.009(5) 0.006(5)
N8 0.029(6) 0.079(7) 0.032(5) -0.002(5) 0.008(5) 0.008(6)
N9 0.029(6) 0.061(6) 0.031(5) -0.003(4) 0.013(5) 0.007(5)
N7 0.041(7) 0.060(6) 0.027(5) 0.007(5) 0.019(5) 0.012(6)
N10 0.048(7) 0.057(6) 0.037(6) -0.006(5) 0.014(5) 0.000(6)
N6 0.037(6) 0.068(6) 0.038(5) 0.010(4) 0.022(5) 0.010(5)
C1 0.058(9) 0.044(7) 0.036(7) -0.002(6) 0.016(7) -0.008(7)
C2 0.076(11) 0.068(9) 0.048(8) -0.007(7) 0.025(8) -0.015(8)
C3 0.080(11) 0.067(8) 0.045(8) 0.009(7) 0.034(8) 0.006(9)
C4 0.055(9) 0.062(8) 0.032(7) -0.008(7) 0.012(7) 0.010(8)
C5 0.045(8) 0.077(9) 0.027(7) 0.002(7) 0.023(7) 0.008(8)
C6 0.084(11) 0.052(8) 0.044(8) 0.019(7) 0.029(8) 0.026(8)
C7 0.057(9) 0.067(9) 0.050(8) 0.007(7) 0.028(7) 0.020(8)
C8 0.040(8) 0.050(8) 0.054(8) -0.012(7) 0.023(7) 0.006(7)
C9 0.039(8) 0.060(8) 0.035(7) 0.021(7) 0.013(7) 0.022(7)
C10 0.063(10) 0.085(10) 0.035(7) 0.013(7) 0.017(7) 0.011(9)
C11 0.046(10) 0.108(12) 0.057(9) -0.004(8) 0.022(8) -0.010(8)
C12 0.051(9) 0.079(9) 0.050(8) 0.021(7) 0.027(8) 0.012(8)
C13 0.059(10) 0.070(9) 0.041(7) 0.008(7) 0.010(7) 0.001(8)
C14 0.093(13) 0.052(9) 0.054(9) -0.010(7) -0.004(9) 0.000(8)
C15 0.078(12) 0.065(10) 0.066(10) 0.033(8) 0.019(9) -0.009(8)
C16 0.036(8) 0.078(10) 0.053(8) 0.025(8) 0.005(7) -0.009(8)
C17 0.055(9) 0.066(9) 0.042(7) 0.015(6) 0.017(7) -0.017(7)
C18 0.069(11) 0.077(11) 0.086(11) 0.034(9) 0.040(9) 0.007(9)
C19 0.065(11) 0.140(15) 0.056(9) 0.044(10) 0.033(9) -0.011(11)
C20 0.038(9) 0.146(15) 0.054(9) 0.024(10) 0.017(8) 0.014(10)
C21 0.028(8) 0.097(10) 0.031(7) 0.019(7) 0.011(6) 0.009(7)
C22 0.065(11) 0.150(16) 0.080(11) 0.013(12) 0.052(10) 0.020(11)
C23 0.078(12) 0.107(13) 0.073(10) 0.024(9) 0.043(10) 0.051(10)
C24 0.064(10) 0.083(10) 0.046(8) 0.001(7) 0.022(8) 0.024(8)
C25 0.032(7) 0.057(7) 0.034(7) 0.007(6) 0.024(6) 0.007(6)
C33 0.068(10) 0.074(8) 0.022(6) -0.001(5) 0.017(7) 0.015(7)
C34 0.046(8) 0.061(7) 0.030(7) 0.001(5) 0.017(6) 0.007(6)
C35 0.055(10) 0.072(9) 0.045(8) 0.006(6) 0.024(8) 0.001(7)
C36 0.082(12) 0.098(11) 0.047(9) -0.008(7) 0.042(9) -0.012(9)
C37 0.047(9) 0.079(9) 0.063(9) -0.016(7) 0.032(8) -0.011(7)
C38 0.067(10) 0.070(8) 0.030(7) 0.003(6) 0.028(7) -0.005(8)
C32 0.040(8) 0.097(10) 0.038(7) -0.017(7) 0.006(6) 0.015(8)
C31 0.020(7) 0.086(10) 0.019(6) -0.001(6) 0.002(6) -0.001(7)
C30 0.048(9) 0.095(11) 0.051(8) -0.031(8) 0.029(8) -0.031(9)
C29 0.090(14) 0.063(9) 0.069(10) -0.011(8) 0.049(10) -0.018(10)
C28 0.052(10) 0.079(10) 0.072(9) -0.008(8) 0.040(9) 0.002(8)
C27 0.049(9) 0.068(9) 0.041(7) -0.018(7) 0.021(7) -0.023(8)
C39 0.044(9) 0.086(10) 0.034(7) -0.006(6) 0.012(6) 0.021(8)
C40 0.055(10) 0.087(11) 0.030(7) 0.002(7) 0.007(7) 0.019(9)
C41 0.109(15) 0.054(10) 0.070(10) 0.009(8) 0.012(10) 0.033(10)
C42 0.118(16) 0.050(9) 0.091(12) -0.012(9) 0.018(12) -0.016(11)
C43 0.089(14) 0.083(12) 0.057(10) -0.001(8) -0.021(9) 0.012(10)
C44 0.051(10) 0.064(9) 0.063(9) 0.010(7) 0.013(8) 0.010(8)
C26 0.028(7) 0.066(8) 0.031(6) 0.006(5) 0.006(6) 0.006(6)
P1 0.103(4) 0.098(3) 0.090(3) 0.033(3) 0.057(4) 0.031(3)
P2 0.058(3) 0.075(2) 0.057(2) -0.0104(19) 0.007(2) 0.022(2)
F1 0.091(8) 0.106(7) 0.164(9) 0.023(6) 0.015(8) 0.037(6)
F2 0.181(11) 0.146(8) 0.174(10) 0.094(7) 0.133(9) 0.075(8)
F3 0.135(9) 0.126(7) 0.105(7) 0.023(6) 0.046(7) 0.026(7)
F4 0.146(9) 0.117(7) 0.112(7) 0.008(5) 0.080(7) 0.000(6)
F5 0.157(9) 0.095(6) 0.111(7) 0.030(5) 0.080(7) 0.052(6)
F6 0.084(7) 0.100(6) 0.164(9) 0.013(6) 0.066(7) 0.021(5)
F7 0.092(6) 0.069(4) 0.050(4) -0.007(3) 0.024(4) 0.009(4)
F8 0.178(11) 0.178(10) 0.134(9) 0.025(7) 0.112(9) 0.008(8)
F9 0.122(8) 0.136(7) 0.069(5) -0.033(5) -0.005(5) 0.067(6)
F10 0.130(9) 0.082(6) 0.256(13) -0.037(7) 0.129(10) -0.019(6)
F11 0.094(6) 0.116(6) 0.055(5) 0.005(4) 0.024(5) 0.060(5)
F12 0.099(8) 0.088(6) 0.121(7) -0.042(5) -0.038(6) 0.039(5)

loop_
_atom_type_symbol
_atom_type_description
_atom_type_scat_dispersion_real
_atom_type_scat_dispersion_imag
_atom_type_scat_source
C C 0.0033 0.0016 'International Tables Vol C Tables 4.2.6.8 and 6.1.1.4'
H H 0.0000 0.0000 'International Tables Vol C Tables 4.2.6.8 and 6.1.1.4'
N N 0.0061 0.0033 'International Tables Vol C Tables 4.2.6.8 and 6.1.1.4'
P P 0.1023 0.0942 'International Tables Vol C Tables 4.2.6.8 and 6.1.1.4'
F F 0.0171 0.0103 'International Tables Vol C Tables 4.2.6.8 and 6.1.1.4'
Fe Fe 0.3463 0.8444 'International Tables Vol C Tables 4.2.6.8 and 6.1.1.4'
O O 0.0106 0.0060 'International Tables Vol C Tables 4.2.6.8 and 6.1.1.4'

loop_
_geom_angle_atom_site_label_1
_geom_angle_atom_site_label_2
_geom_angle_atom_site_label_3
_geom_angle
_geom_angle_site_symmetry_1
_geom_angle_site_symmetry_3
_geom_angle_publ_flag
N1 Fe1 N2 82.5(4) . . ?
N1 Fe1 N3 175.2(4) . . ?
N1 Fe1 N4 94.3(4) . . ?
N1 Fe1 C25 93.5(4) . . ?
C26 Fe1 N1 87.9(4) . . ?
N3 Fe1 N2 94.2(4) . . ?
N4 Fe1 N2 93.4(3) . . ?
C25 Fe1 N2 176.0(4) . . ?
C26 Fe1 N2 88.1(4) . . ?
N3 Fe1 N4 82.4(4) . . ?
C25 Fe1 N3 89.8(4) . . ?
C26 Fe1 N3 95.4(4) . . ?
C25 Fe1 N4 87.4(4) . . ?
C26 Fe1 N4 177.5(4) . . ?
C26 Fe1 C25 91.3(4) . . ?
N5 Fe2 N6 88.8(3) . 2 ?
N5 Fe2 N7 98.4(4) . . ?
N5 Fe2 N8 178.1(4) . . ?
N5 Fe2 N9 93.3(4) . . ?
N5 Fe2 N10 95.4(4) . . ?
N7 Fe2 N6 89.0(3) . 2 ?
N6 Fe2 N8 91.8(4) 2 . ?
N6 Fe2 N9 177.9(4) 2 . ?
N6 Fe2 N10 91.0(4) 2 . ?
N7 Fe2 N8 83.4(4) . . ?
N7 Fe2 N9 91.1(3) . . ?
N7 Fe2 N10 166.2(4) . . ?
N9 Fe2 N8 86.1(4) . . ?
N8 Fe2 N10 82.9(4) . . ?
N9 Fe2 N10 88.3(4) . . ?
C1 N1 C5 113.5(10) . . ?
C1 N1 Fe1 132.1(8) . . ?
C5 N1 Fe1 114.3(8) . . ?
C12 N2 C9 118.4(11) . . ?
C12 N2 Fe1 128.1(9) . . ?
C9 N2 Fe1 113.4(8) . . ?
C13 N3 C17 116.1(10) . . ?
C13 N3 Fe1 130.0(8) . . ?
C17 N3 Fe1 113.8(8) . . ?
C24 N4 C21 117.6(10) . . ?
C24 N4 Fe1 131.1(9) . . ?
C21 N4 Fe1 111.2(8) . . ?
C25 N5 Fe2 173.0(8) . . ?
C39 N8 C32 114.3(9) . . ?
C39 N8 C33 110.6(8) . . ?
C32 N8 C33 108.4(9) . . ?
C39 N8 Fe2 107.3(7) . . ?
C32 N8 Fe2 106.0(7) . . ?
C33 N8 Fe2 110.0(7) . . ?
C38 N9 C34 118.7(9) . . ?
C38 N9 Fe2 126.9(7) . . ?
C34 N9 Fe2 114.1(7) . . ?
C27 N7 C31 118.2(10) . . ?
C27 N7 Fe2 125.9(8) . . ?
C31 N7 Fe2 115.8(8) . . ?
C44 N10 C40 120.0(11) . . ?
C44 N10 Fe2 126.2(9) . . ?
C40 N10 Fe2 113.1(9) . . ?
C26 N6 Fe2 170.4(9) . 2 ?
N1 C1 C2 125.7(11) . . ?
N1 C1 H1 117.1 . . ?
C2 C1 H1 117.1 . . ?
C1 C2 C3 119.0(12) . . ?
C1 C2 H2 120.5 . . ?
C3 C2 H2 120.5 . . ?
C4 C3 C2 117.7(11) . . ?
C4 C3 H3 121.2 . . ?
C2 C3 H3 121.2 . . ?
C5 C4 C3 118.0(11) . . ?
C5 C4 C6 118.9(12) . . ?
C3 C4 C6 123.1(12) . . ?
C4 C5 N1 125.9(11) . . ?
C4 C5 C9 120.2(11) . . ?
N1 C5 C9 113.8(10) . . ?
C7 C6 C4 120.3(11) . . ?
C7 C6 H6 119.9 . . ?
C4 C6 H6 119.9 . . ?
C6 C7 C8 120.4(12) . . ?
C6 C7 H7 119.8 . . ?
C8 C7 H7 119.8 . . ?
C10 C8 C9 116.9(12) . . ?
C10 C8 C7 122.4(13) . . ?
C9 C8 C7 120.7(12) . . ?
N2 C9 C8 124.6(12) . . ?
N2 C9 C5 115.8(10) . . ?
C8 C9 C5 119.5(11) . . ?
C11 C10 C8 121.2(12) . . ?
C11 C10 H10 119.4 . . ?
C8 C10 H10 119.4 . . ?
C10 C11 C12 116.1(13) . . ?
C10 C11 H11 121.9 . . ?
C12 C11 H11 121.9 . . ?
N2 C12 C11 122.6(12) . . ?
N2 C12 H12 118.7 . . ?
C11 C12 H12 118.7 . . ?
N3 C13 C14 122.1(12) . . ?
N3 C13 H13 118.9 . . ?
C14 C13 H13 118.9 . . ?
C15 C14 C13 121.5(13) . . ?
C15 C14 H14 119.3 . . ?
C13 C14 H14 119.3 . . ?
C14 C15 C16 116.7(12) . . ?
C14 C15 H15 121.6 . . ?
C16 C15 H15 121.6 . . ?
C15 C16 C17 121.0(12) . . ?
C15 C16 C18 121.6(13) . . ?
C17 C16 C18 117.3(14) . . ?
N3 C17 C16 122.4(12) . . ?
N3 C17 C21 114.8(10) . . ?
C16 C17 C21 122.7(12) . . ?
C19 C18 C16 120.6(13) . . ?
C19 C18 H18 119.7 . . ?
C16 C18 H18 119.7 . . ?
C18 C19 C20 124.5(14) . . ?
C18 C19 H19 117.8 . . ?
C20 C19 H19 117.7 . . ?
C22 C20 C21 115.0(15) . . ?
C22 C20 C19 129.1(15) . . ?
C21 C20 C19 115.9(15) . . ?
N4 C21 C20 123.5(13) . . ?
N4 C21 C17 117.5(10) . . ?
C20 C21 C17 119.0(13) . . ?
C23 C22 C20 121.9(14) . . ?
C23 C22 H22 119.1 . . ?
C20 C22 H22 119.1 . . ?
C22 C23 C24 118.7(14) . . ?
C22 C23 H23 120.6 . . ?
C24 C23 H23 120.6 . . ?
N4 C24 C23 123.3(13) . . ?
N4 C24 H24 118.3 . . ?
C23 C24 H24 118.3 . . ?
N5 C25 Fe1 174.3(9) . . ?
C34 C33 N8 111.5(9) . . ?
C34 C33 H33A 109.3 . . ?
N8 C33 H33A 109.3 . . ?
C34 C33 H33B 109.3 . . ?
N8 C33 H33B 109.3 . . ?
H33A C33 H33B 108.0 . . ?
N9 C34 C35 121.9(11) . . ?
N9 C34 C33 117.6(9) . . ?
C35 C34 C33 120.5(10) . . ?
C36 C35 C34 118.4(11) . . ?
C36 C35 H35 120.8 . . ?
C34 C35 H35 120.8 . . ?
C35 C36 C37 120.0(12) . . ?
C35 C36 H36 120.0 . . ?
C37 C36 H36 120.0 . . ?
C36 C37 C38 118.7(12) . . ?
C36 C37 H37 120.7 . . ?
C38 C37 H37 120.7 . . ?
N9 C38 C37 122.1(11) . . ?
N9 C38 H38 118.9 . . ?
C37 C38 H38 118.9 . . ?
C31 C32 N8 108.7(10) . . ?
C31 C32 H32A 110.0 . . ?
N8 C32 H32A 109.9 . . ?
C31 C32 H32B 110.0 . . ?
N8 C32 H32B 109.9 . . ?
H32A C32 H32B 108.3 . . ?
N7 C31 C30 121.9(11) . . ?
N7 C31 C32 113.9(11) . . ?
C30 C31 C32 124.2(12) . . ?
C29 C30 C31 120.8(13) . . ?
C29 C30 H30 119.6 . . ?
C31 C30 H30 119.6 . . ?
C30 C29 C28 118.8(13) . . ?
C30 C29 H29 120.6 . . ?
C28 C29 H29 120.6 . . ?
C27 C28 C29 115.7(13) . . ?
C27 C28 H28 122.2 . . ?
C29 C28 H28 122.2 . . ?
N7 C27 C28 124.4(12) . . ?
N7 C27 H27 117.8 . . ?
C28 C27 H27 117.8 . . ?
N8 C39 C40 108.3(10) . . ?
N8 C39 H39A 110.1 . . ?
C40 C39 H39A 110.0 . . ?
N8 C39 H39B 110.0 . . ?
C40 C39 H39B 110.0 . . ?
H39A C39 H39B 108.4 . . ?
N10 C40 C41 120.4(14) . . ?
N10 C40 C39 114.4(12) . . ?
C41 C40 C39 125.1(13) . . ?
C42 C41 C40 116.7(14) . . ?
C42 C41 H41 121.7 . . ?
C40 C41 H41 121.7 . . ?
C41 C42 C43 123.3(15) . . ?
C41 C42 H42 118.4 . . ?
C43 C42 H42 118.4 . . ?
C42 C43 C44 119.3(15) . . ?
C42 C43 H43 120.3 . . ?
C44 C43 H43 120.4 . . ?
N10 C44 C43 120.2(13) . . ?
N10 C44 H44 119.9 . . ?
C43 C44 H44 119.9 . . ?
N6 C26 Fe1 175.1(10) . . ?
F2 P1 F1 94.1(7) . . ?
F2 P1 F4 175.3(7) . . ?
F1 P1 F4 90.6(6) . . ?
F2 P1 F5 90.0(5) . . ?
F1 P1 F5 90.4(6) . . ?
F4 P1 F5 90.0(5) . . ?
F2 P1 F6 90.5(5) . . ?
F1 P1 F6 90.3(5) . . ?
F4 P1 F6 89.4(5) . . ?
F5 P1 F6 179.0(6) . . ?
F2 P1 F3 88.6(6) . . ?
F1 P1 F3 177.3(6) . . ?
F4 P1 F3 86.7(6) . . ?
F5 P1 F3 89.2(6) . . ?
F6 P1 F3 90.0(5) . . ?
F10 P2 F11 90.1(6) . . ?
F10 P2 F9 94.0(6) . . ?
F11 P2 F9 88.5(4) . . ?
F10 P2 F7 90.6(5) . . ?
F11 P2 F7 91.0(4) . . ?
F9 P2 F7 175.4(6) . . ?
F10 P2 F12 89.1(6) . . ?
F11 P2 F12 178.4(5) . . ?
F9 P2 F12 93.0(5) . . ?
F7 P2 F12 87.6(4) . . ?
F10 P2 F8 178.8(6) . . ?
F11 P2 F8 90.9(6) . . ?
F9 P2 F8 86.7(6) . . ?
F7 P2 F8 88.7(5) . . ?
F12 P2 F8 89.9(6) . . ?
N11 C45 C46 180.000(19) . . ?

loop_
_geom_bond_atom_site_label_1
_geom_bond_atom_site_label_2
_geom_bond_distance
_geom_bond_site_symmetry_2
_geom_bond_publ_flag
Fe1 N1 1.919(9) . ?
Fe1 N2 2.003(9) . ?
Fe1 N3 1.960(9) . ?
Fe1 N4 2.001(9) . ?
Fe1 C25 1.924(13) . ?
Fe1 C26 1.893(11) . ?
Fe2 N5 1.934(10) . ?
Fe2 N6 1.950(9) 2 ?
Fe2 N7 1.937(9) . ?
Fe2 N8 1.979(9) . ?
Fe2 N9 1.964(8) . ?
Fe2 N10 1.985(9) . ?
N1 C1 1.324(13) . ?
N1 C5 1.408(13) . ?
N2 C12 1.297(15) . ?
N2 C9 1.334(13) . ?
N3 C13 1.341(14) . ?
N3 C17 1.366(13) . ?
N4 C24 1.290(13) . ?
N4 C21 1.360(14) . ?
N5 C25 1.140(12) . ?
N8 C39 1.483(13) . ?
N8 C32 1.507(15) . ?
N8 C33 1.528(12) . ?
N9 C38 1.307(14) . ?
N9 C34 1.346(12) . ?
N7 C27 1.334(14) . ?
N7 C31 1.321(13) . ?
N10 C44 1.352(15) . ?
N10 C40 1.362(14) . ?
N6 C26 1.179(12) . ?
N6 Fe2 1.950(9) 2 ?
C1 C2 1.398(15) . ?
C1 H1 0.9300 . ?
C2 C3 1.417(16) . ?
C2 H2 0.9300 . ?
C3 C4 1.398(16) . ?
C3 H3 0.9300 . ?
C4 C5 1.377(16) . ?
C4 C6 1.432(15) . ?
C5 C9 1.435(16) . ?
C6 C7 1.383(16) . ?
C6 H6 0.9300 . ?
C7 C8 1.384(15) . ?
C7 H7 0.9300 . ?
C8 C10 1.358(16) . ?
C8 C9 1.380(15) . ?
C10 C11 1.396(17) . ?
C10 H10 0.9300 . ?
C11 C12 1.435(17) . ?
C11 H11 0.9300 . ?
C12 H12 0.9300 . ?
C13 C14 1.418(18) . ?
C13 H13 0.9300 . ?
C14 C15 1.357(19) . ?
C14 H14 0.9300 . ?
C15 C16 1.361(18) . ?
C15 H15 0.9300 . ?
C16 C17 1.406(15) . ?
C16 C18 1.434(18) . ?
C17 C21 1.410(16) . ?
C18 C19 1.310(18) . ?
C18 H18 0.9300 . ?
C19 C20 1.45(2) . ?
C19 H19 0.9300 . ?
C20 C22 1.39(2) . ?
C20 C21 1.430(16) . ?
C22 C23 1.333(19) . ?
C22 H22 0.9300 . ?
C23 C24 1.418(17) . ?
C23 H23 0.9300 . ?
C24 H24 0.9300 . ?
C33 C34 1.489(16) . ?
C33 H33A 0.9700 . ?
C33 H33B 0.9700 . ?
C34 C35 1.407(14) . ?
C35 C36 1.334(17) . ?
C35 H35 0.9300 . ?
C36 C37 1.380(17) . ?
C36 H36 0.9300 . ?
C37 C38 1.392(14) . ?
C37 H37 0.9300 . ?
C38 H38 0.9300 . ?
C32 C31 1.505(16) . ?
C32 H32A 0.9700 . ?
C32 H32B 0.9700 . ?
C31 C30 1.371(16) . ?
C30 C29 1.352(17) . ?
C30 H30 0.9300 . ?
C29 C28 1.422(18) . ?
C29 H29 0.9300 . ?
C28 C27 1.388(15) . ?
C28 H28 0.9300 . ?
C27 H27 0.9300 . ?
C39 C40 1.479(17) . ?
C39 H39A 0.9700 . ?
C39 H39B 0.9700 . ?
C40 C41 1.422(18) . ?
C41 C42 1.35(2) . ?
C41 H41 0.9300 . ?
C42 C43 1.343(19) . ?
C42 H42 0.9300 . ?
C43 C44 1.379(18) . ?
C43 H43 0.9300 . ?
C44 H44 0.9300 . ?
P1 F2 1.565(9) . ?
P1 F1 1.552(11) . ?
P1 F4 1.564(9) . ?
P1 F5 1.578(8) . ?
P1 F6 1.589(9) . ?
P1 F3 1.652(12) . ?
P2 F10 1.540(10) . ?
P2 F11 1.565(7) . ?
P2 F9 1.571(8) . ?
P2 F7 1.580(7) . ?
P2 F12 1.567(8) . ?
P2 F8 1.622(11) . ?
C46 C45 1.43(4) . ?
N11 C45 1.34(4) . ?
